data_4087125
loop_
_publ_author_name
'Polukeev, Alexey V.'
'Wendt, Ola F.'

_publ_section_title
;
 Cyclohexane-Based Phosphinite Iridium Pincer Complexes: Synthesis,
 Characterization, Carbene Formation, and Catalytic Activity in
 Dehydrogenation Reactions
;
_journal_issue 3
_journal_name_full Organometallics
_journal_page_first 639
_journal_paper_doi 10.1021/acs.organomet.6b00846
_journal_volume 36
_journal_year 2017
_chemical_formula_sum 'C22 H44 Cl Ir O2 P2'
_chemical_formula_weight 630.16
_space_group_crystal_system monoclinic
_space_group_IT_number 14
_space_group_name_Hall '-P 2yn'
_space_group_name_H-M_alt 'P 1 21/n 1'
_symmetry_space_group_name_Hall '-P 2yn'
_symmetry_space_group_name_H-M 'P 1 21/n 1'
_atom_sites_solution_hydrogens geom
_audit_creation_method SHELXL-2014/7
_cell_angle_alpha 90
_cell_angle_beta 113.090(9)
_cell_angle_gamma 90
_cell_formula_units_Z 4
_cell_length_a 13.0591(9)
_cell_length_b 15.1140(9)
_cell_length_c 15.2086(11)
_cell_measurement_reflns_used 1970
_cell_measurement_temperature 293(2)
_cell_measurement_theta_max 32.9730
_cell_measurement_theta_min 2.6273
_cell_volume 2761.3(4)
_computing_structure_refinement 'SHELXL-2014/7 (Sheldrick, 2014)'
_diffrn_ambient_temperature 293(2)
_diffrn_detector_area_resol_mean 16.1829
_diffrn_measured_fraction_theta_full 0.999
_diffrn_measured_fraction_theta_max 0.932
_diffrn_measurement_device_type 'Oxford Xcalibur 3'
_diffrn_measurement_method \w-scan
_diffrn_radiation_monochromator graphite
_diffrn_radiation_source 'Enhance (Mo) X-ray Source'
_diffrn_radiation_type MoK\a
_diffrn_radiation_wavelength 0.71073
_diffrn_reflns_av_R_equivalents 0.1762
_diffrn_reflns_av_unetI/netI 0.2578
_diffrn_reflns_Laue_measured_fraction_full 0.999
_diffrn_reflns_Laue_measured_fraction_max 0.932
_diffrn_reflns_limit_h_max 16
_diffrn_reflns_limit_h_min -19
_diffrn_reflns_limit_k_max 21
_diffrn_reflns_limit_k_min -22
_diffrn_reflns_limit_l_max 22
_diffrn_reflns_limit_l_min -22
_diffrn_reflns_number 27648
_diffrn_reflns_point_group_measured_fraction_full 0.999
_diffrn_reflns_point_group_measured_fraction_max 0.932
_diffrn_reflns_theta_full 25.000
_diffrn_reflns_theta_max 33.048
_diffrn_reflns_theta_min 2.633
_exptl_absorpt_coefficient_mu 5.062
_exptl_absorpt_correction_T_max 1.00000
_exptl_absorpt_correction_T_min 0.92206
_exptl_absorpt_correction_type multi-scan
_exptl_absorpt_process_details
;
CrysAlisPro, Agilent Technologies,
Version 1.171.35.19 (release 27-10-2011 CrysAlis171 .NET)
(compiled Oct 27 2011,15:02:11)
Empirical absorption correction using spherical harmonics,
 implemented in SCALE3 ABSPACK scaling algorithm.
;
_exptl_crystal_colour violet
_exptl_crystal_density_diffrn 1.516
_exptl_crystal_description plate
_exptl_crystal_F_000 1264
_exptl_crystal_size_max 0.2
_exptl_crystal_size_mid 0.2
_exptl_crystal_size_min 0.03
_refine_diff_density_max 4.648
_refine_diff_density_min -1.478
_refine_diff_density_rms 0.258
_refine_ls_extinction_method none
_refine_ls_goodness_of_fit_ref 1.076
_refine_ls_hydrogen_treatment constr
_refine_ls_matrix_type full
_refine_ls_number_parameters 253
_refine_ls_number_reflns 9738
_refine_ls_number_restraints 0
_refine_ls_restrained_S_all 1.076
_refine_ls_R_factor_all 0.2713
_refine_ls_R_factor_gt 0.1331
_refine_ls_shift/su_max 0.000
_refine_ls_shift/su_mean 0.000
_refine_ls_structure_factor_coef Fsqd
_refine_ls_weighting_details 'w=1/[\s^2^(Fo^2^)+(0.0700P)^2^] where P=(Fo^2^+2Fc^2^)/3'
_refine_ls_weighting_scheme calc
_refine_ls_wR_factor_gt 0.2001
_refine_ls_wR_factor_ref 0.2557
_reflns_Friedel_coverage 0.000
_reflns_number_gt 4196
_reflns_number_total 9738
_reflns_threshold_expression 'I > 2\s(I)'
_cod_data_source_file om6b00846_si_002.cif
_cod_data_source_block comp6
_cod_database_code 4087125
_shelx_shelxl_version_number 2014/7
_shelx_space_group_comment
;
The symmetry employed for this shelxl refinement is uniquely defined
by the following loop, which should always be used as a source of
symmetry information in preference to the above space-group names.
They are only intended as comments.
;

loop_
_space_group_symop_operation_xyz
'x, y, z'
'-x+1/2, y+1/2, -z+1/2'
'-x, -y, -z'
'x-1/2, -y-1/2, z-1/2'

loop_
_atom_site_label
_atom_site_type_symbol
_atom_site_fract_x
_atom_site_fract_y
_atom_site_fract_z
_atom_site_U_iso_or_equiv
_atom_site_adp_type
_atom_site_occupancy
_atom_site_site_symmetry_order
_atom_site_calc_flag
_atom_site_refinement_flags_posn
_atom_site_refinement_flags_adp
Ir1 Ir 0.86089(4) 0.17593(4) 0.22929(4) 0.03611(19) Uani 1 1 d . .
P1 P 1.0233(3) 0.1654(3) 0.2057(3) 0.0413(9) Uani 1 1 d . .
Cl1 Cl 0.9105(4) 0.3003(3) 0.3363(3) 0.0675(13) Uani 1 1 d . .
C1 C 0.8165(11) 0.0854(9) 0.1391(10) 0.041(3) Uani 1 1 d . .
O1 O 0.9961(8) 0.0927(7) 0.1185(7) 0.056(3) Uani 1 1 d . .
P2 P 0.6868(3) 0.1499(2) 0.2289(3) 0.0355(9) Uani 1 1 d . .
O2 O 0.6317(7) 0.0754(6) 0.1430(7) 0.046(3) Uani 1 1 d . .
C2 C 0.8880(11) 0.0467(10) 0.0890(11) 0.050(4) Uani 1 1 d . .
H2 H 0.9034 -0.0152 0.1091 0.060 Uiso 1 1 calc R U
C3 C 0.8339(13) 0.0477(13) -0.0196(12) 0.072(5) Uani 1 1 d . .
H3A H 0.8819 0.0182 -0.0456 0.087 Uiso 1 1 calc R U
H3B H 0.8231 0.1083 -0.0425 0.087 Uiso 1 1 calc R U
C4 C 0.7213(13) 0.0000(12) -0.0527(12) 0.067(5) Uani 1 1 d . .
H4A H 0.6841 0.0040 -0.1217 0.081 Uiso 1 1 calc R U
H4B H 0.7332 -0.0621 -0.0356 0.081 Uiso 1 1 calc R U
C5 C 0.6480(12) 0.0411(11) -0.0064(10) 0.056(4) Uani 1 1 d . .
H5A H 0.6313 0.1019 -0.0277 0.067 Uiso 1 1 calc R U
H5B H 0.5783 0.0089 -0.0264 0.067 Uiso 1 1 calc R U
C6 C 0.7052(11) 0.0390(10) 0.1017(10) 0.046(4) Uani 1 1 d . .
H6 H 0.7184 -0.0232 0.1211 0.055 Uiso 1 1 calc R U
C10 C 1.0697(13) 0.2618(11) 0.1546(12) 0.056(4) Uani 1 1 d . .
C11 C 0.9621(15) 0.3035(13) 0.0809(15) 0.083(6) Uani 1 1 d . .
H11A H 0.9241 0.2609 0.0321 0.125 Uiso 1 1 calc R U
H11B H 0.9145 0.3212 0.1124 0.125 Uiso 1 1 calc R U
H11C H 0.9808 0.3543 0.0523 0.125 Uiso 1 1 calc R U
C12 C 1.1430(17) 0.2380(15) 0.0977(15) 0.096(7) Uani 1 1 d . .
H12A H 1.1051 0.1949 0.0496 0.145 Uiso 1 1 calc R U
H12B H 1.1561 0.2904 0.0679 0.145 Uiso 1 1 calc R U
H12C H 1.2128 0.2142 0.1408 0.145 Uiso 1 1 calc R U
C13 C 1.1284(17) 0.3297(13) 0.2307(16) 0.096(7) Uani 1 1 d . .
H13A H 1.1953 0.3045 0.2769 0.144 Uiso 1 1 calc R U
H13B H 1.1466 0.3805 0.2018 0.144 Uiso 1 1 calc R U
H13C H 1.0803 0.3473 0.2619 0.144 Uiso 1 1 calc R U
C14 C 1.1441(12) 0.1127(11) 0.3055(11) 0.054(4) Uani 1 1 d . .
C15 C 1.2510(14) 0.0995(16) 0.2862(14) 0.093(7) Uani 1 1 d . .
H15A H 1.2331 0.0683 0.2270 0.140 Uiso 1 1 calc R U
H15B H 1.2822 0.1562 0.2822 0.140 Uiso 1 1 calc R U
H15C H 1.3042 0.0660 0.3374 0.140 Uiso 1 1 calc R U
C16 C 1.1664(16) 0.1621(13) 0.3987(13) 0.083(6) Uani 1 1 d . .
H16A H 1.0980 0.1687 0.4077 0.124 Uiso 1 1 calc R U
H16B H 1.2187 0.1292 0.4511 0.124 Uiso 1 1 calc R U
H16C H 1.1966 0.2195 0.3959 0.124 Uiso 1 1 calc R U
C17 C 1.1056(17) 0.0181(14) 0.3195(14) 0.092(7) Uani 1 1 d . .
H17A H 1.0903 -0.0160 0.2625 0.138 Uiso 1 1 calc R U
H17B H 1.1634 -0.0102 0.3723 0.138 Uiso 1 1 calc R U
H17C H 1.0394 0.0222 0.3323 0.138 Uiso 1 1 calc R U
C20 C 0.6865(13) 0.0907(10) 0.3358(12) 0.055(4) Uani 1 1 d . .
C21 C 0.5701(15) 0.0700(13) 0.3344(17) 0.096(7) Uani 1 1 d . .
H21A H 0.5287 0.0354 0.2788 0.144 Uiso 1 1 calc R U
H21B H 0.5779 0.0373 0.3908 0.144 Uiso 1 1 calc R U
H21C H 0.5313 0.1243 0.3328 0.144 Uiso 1 1 calc R U
C22 C 0.7497(16) 0.0012(11) 0.3442(13) 0.078(6) Uani 1 1 d . .
H22A H 0.7104 -0.0347 0.2891 0.116 Uiso 1 1 calc R U
H22B H 0.8235 0.0127 0.3477 0.116 Uiso 1 1 calc R U
H22C H 0.7539 -0.0295 0.4008 0.116 Uiso 1 1 calc R U
C23 C 0.7519(18) 0.1460(11) 0.4251(12) 0.080(6) Uani 1 1 d . .
H23A H 0.8244 0.1592 0.4264 0.120 Uiso 1 1 calc R U
H23B H 0.7128 0.2002 0.4233 0.120 Uiso 1 1 calc R U
H23C H 0.7595 0.1132 0.4813 0.120 Uiso 1 1 calc R U
C24 C 0.5798(12) 0.2400(9) 0.1901(11) 0.046(4) Uani 1 1 d . .
C25 C 0.6008(15) 0.3082(10) 0.2696(12) 0.062(5) Uani 1 1 d . .
H25A H 0.6776 0.3259 0.2944 0.093 Uiso 1 1 calc R U
H25B H 0.5544 0.3590 0.2444 0.093 Uiso 1 1 calc R U
H25C H 0.5837 0.2826 0.3200 0.093 Uiso 1 1 calc R U
C26 C 0.4572(12) 0.2085(12) 0.1466(14) 0.069(5) Uani 1 1 d . .
H26A H 0.4479 0.1659 0.0972 0.103 Uiso 1 1 calc R U
H26B H 0.4386 0.1818 0.1957 0.103 Uiso 1 1 calc R U
H26C H 0.4093 0.2582 0.1201 0.103 Uiso 1 1 calc R U
C27 C 0.5998(13) 0.2889(10) 0.1073(12) 0.060(5) Uani 1 1 d . .
H27A H 0.5875 0.2484 0.0555 0.090 Uiso 1 1 calc R U
H27B H 0.5491 0.3377 0.0853 0.090 Uiso 1 1 calc R U
H27C H 0.6749 0.3103 0.1304 0.090 Uiso 1 1 calc R U

loop_
_atom_site_aniso_label
_atom_site_aniso_U_11
_atom_site_aniso_U_22
_atom_site_aniso_U_33
_atom_site_aniso_U_23
_atom_site_aniso_U_13
_atom_site_aniso_U_12
Ir1 0.0309(3) 0.0398(3) 0.0333(3) -0.0080(3) 0.0080(2) -0.0046(3)
P1 0.0316(19) 0.057(3) 0.0331(19) -0.0059(18) 0.0102(16) -0.0021(17)
Cl1 0.055(2) 0.063(3) 0.075(3) -0.034(2) 0.016(2) -0.013(2)
C1 0.036(8) 0.047(9) 0.047(9) -0.007(7) 0.024(7) -0.006(7)
O1 0.043(6) 0.079(8) 0.044(6) -0.015(6) 0.015(5) -0.007(5)
P2 0.0341(19) 0.037(2) 0.037(2) -0.0037(15) 0.0158(17) -0.0033(15)
O2 0.032(5) 0.046(6) 0.060(7) -0.022(5) 0.018(5) -0.012(4)
C2 0.029(8) 0.055(10) 0.059(10) -0.005(8) 0.010(7) -0.004(7)
C3 0.053(11) 0.108(16) 0.055(11) -0.027(11) 0.018(9) -0.018(10)
C4 0.062(12) 0.089(14) 0.051(10) -0.032(10) 0.021(9) -0.019(10)
C5 0.043(9) 0.081(12) 0.036(8) -0.026(8) 0.007(7) -0.013(8)
C6 0.041(8) 0.050(9) 0.049(9) -0.015(7) 0.021(8) -0.010(7)
C10 0.053(10) 0.058(11) 0.063(11) 0.017(8) 0.030(9) -0.002(8)
C11 0.066(13) 0.089(16) 0.093(15) 0.042(12) 0.029(12) 0.015(11)
C12 0.101(17) 0.12(2) 0.081(15) 0.014(14) 0.051(14) -0.010(14)
C13 0.096(16) 0.077(15) 0.106(17) 0.012(13) 0.030(14) -0.042(12)
C14 0.037(9) 0.058(11) 0.046(9) 0.004(8) -0.006(8) 0.002(7)
C15 0.045(11) 0.14(2) 0.077(14) 0.017(13) 0.009(10) 0.038(12)
C16 0.074(13) 0.104(17) 0.052(11) 0.009(11) 0.006(10) 0.015(11)
C17 0.084(15) 0.094(17) 0.071(13) 0.019(12) 0.000(12) 0.001(12)
C20 0.055(10) 0.050(10) 0.070(12) 0.014(9) 0.035(10) 0.007(8)
C21 0.078(14) 0.080(15) 0.14(2) 0.046(14) 0.054(15) -0.002(11)
C22 0.098(15) 0.066(13) 0.060(11) 0.023(9) 0.022(11) 0.030(11)
C23 0.130(18) 0.052(11) 0.053(11) -0.012(9) 0.031(12) -0.005(11)
C24 0.037(8) 0.032(8) 0.060(10) 0.005(7) 0.011(7) 0.008(6)
C25 0.068(11) 0.050(11) 0.063(11) 0.003(8) 0.020(10) 0.017(8)
C26 0.035(9) 0.078(13) 0.087(14) 0.002(10) 0.018(9) 0.010(8)
C27 0.046(9) 0.053(10) 0.070(12) 0.018(9) 0.012(9) 0.005(8)

loop_
_atom_type_symbol
_atom_type_description
_atom_type_scat_dispersion_real
_atom_type_scat_dispersion_imag
_atom_type_scat_source
C C 0.0033 0.0016 'International Tables Vol C Tables 4.2.6.8 and 6.1.1.4'
H H 0.0000 0.0000 'International Tables Vol C Tables 4.2.6.8 and 6.1.1.4'
O O 0.0106 0.0060 'International Tables Vol C Tables 4.2.6.8 and 6.1.1.4'
P P 0.1023 0.0942 'International Tables Vol C Tables 4.2.6.8 and 6.1.1.4'
Cl Cl 0.1484 0.1585 'International Tables Vol C Tables 4.2.6.8 and 6.1.1.4'
Ir Ir -1.4442 7.9887 'International Tables Vol C Tables 4.2.6.8 and 6.1.1.4'

loop_
_geom_angle_atom_site_label_1
_geom_angle_atom_site_label_2
_geom_angle_atom_site_label_3
_geom_angle
C1 Ir1 P1 82.7(4)
C1 Ir1 P2 81.4(4)
P1 Ir1 P2 163.83(13)
C1 Ir1 Cl1 175.7(5)
P1 Ir1 Cl1 98.07(14)
P2 Ir1 Cl1 97.98(14)
O1 P1 C10 100.8(7)
O1 P1 C14 102.4(7)
C10 P1 C14 111.1(7)
O1 P1 Ir1 104.6(4)
C10 P1 Ir1 118.9(6)
C14 P1 Ir1 115.9(6)
C6 C1 C2 108.6(11)
C6 C1 Ir1 126.5(10)
C2 C1 Ir1 124.9(10)
C2 O1 P1 115.9(9)
O2 P2 C20 102.3(7)
O2 P2 C24 101.9(6)
C20 P2 C24 111.6(7)
O2 P2 Ir1 103.9(4)
C20 P2 Ir1 114.9(5)
C24 P2 Ir1 119.3(5)
C6 O2 P2 116.3(8)
O1 C2 C3 107.9(13)
O1 C2 C1 111.4(12)
C3 C2 C1 115.0(13)
O1 C2 H2 107.4
C3 C2 H2 107.4
C1 C2 H2 107.4
C2 C3 C4 109.2(15)
C2 C3 H3A 109.8
C4 C3 H3A 109.8
C2 C3 H3B 109.8
C4 C3 H3B 109.8
H3A C3 H3B 108.3
C5 C4 C3 110.6(13)
C5 C4 H4A 109.5
C3 C4 H4A 109.5
C5 C4 H4B 109.5
C3 C4 H4B 109.5
H4A C4 H4B 108.1
C6 C5 C4 111.1(13)
C6 C5 H5A 109.4
C4 C5 H5A 109.4
C6 C5 H5B 109.4
C4 C5 H5B 109.4
H5A C5 H5B 108.0
O2 C6 C1 111.4(11)
O2 C6 C5 109.6(12)
C1 C6 C5 113.0(13)
O2 C6 H6 107.6
C1 C6 H6 107.6
C5 C6 H6 107.6
C13 C10 C11 108.7(16)
C13 C10 C12 110.1(15)
C11 C10 C12 105.8(15)
C13 C10 P1 111.2(12)
C11 C10 P1 105.6(11)
C12 C10 P1 114.9(13)
C10 C11 H11A 109.5
C10 C11 H11B 109.5
H11A C11 H11B 109.5
C10 C11 H11C 109.5
H11A C11 H11C 109.5
H11B C11 H11C 109.5
C10 C12 H12A 109.5
C10 C12 H12B 109.5
H12A C12 H12B 109.5
C10 C12 H12C 109.5
H12A C12 H12C 109.5
H12B C12 H12C 109.5
C10 C13 H13A 109.5
C10 C13 H13B 109.5
H13A C13 H13B 109.5
C10 C13 H13C 109.5
H13A C13 H13C 109.5
H13B C13 H13C 109.5
C16 C14 C15 112.4(14)
C16 C14 C17 106.1(15)
C15 C14 C17 105.7(16)
C16 C14 P1 109.6(11)
C15 C14 P1 115.8(12)
C17 C14 P1 106.6(10)
C14 C15 H15A 109.5
C14 C15 H15B 109.5
H15A C15 H15B 109.5
C14 C15 H15C 109.5
H15A C15 H15C 109.5
H15B C15 H15C 109.5
C14 C16 H16A 109.5
C14 C16 H16B 109.5
H16A C16 H16B 109.5
C14 C16 H16C 109.5
H16A C16 H16C 109.5
H16B C16 H16C 109.5
C14 C17 H17A 109.5
C14 C17 H17B 109.5
H17A C17 H17B 109.5
C14 C17 H17C 109.5
H17A C17 H17C 109.5
H17B C17 H17C 109.5
C23 C20 C21 109.0(16)
C23 C20 C22 107.8(14)
C21 C20 C22 108.1(14)
C23 C20 P2 108.7(11)
C21 C20 P2 115.2(12)
C22 C20 P2 107.8(12)
C20 C21 H21A 109.5
C20 C21 H21B 109.5
H21A C21 H21B 109.5
C20 C21 H21C 109.5
H21A C21 H21C 109.5
H21B C21 H21C 109.5
C20 C22 H22A 109.5
C20 C22 H22B 109.5
H22A C22 H22B 109.5
C20 C22 H22C 109.5
H22A C22 H22C 109.5
H22B C22 H22C 109.5
C20 C23 H23A 109.5
C20 C23 H23B 109.5
H23A C23 H23B 109.5
C20 C23 H23C 109.5
H23A C23 H23C 109.5
H23B C23 H23C 109.5
C25 C24 C26 112.3(14)
C25 C24 C27 106.5(12)
C26 C24 C27 105.8(13)
C25 C24 P2 111.1(10)
C26 C24 P2 115.4(10)
C27 C24 P2 104.9(10)
C24 C25 H25A 109.5
C24 C25 H25B 109.5
H25A C25 H25B 109.5
C24 C25 H25C 109.5
H25A C25 H25C 109.5
H25B C25 H25C 109.5
C24 C26 H26A 109.5
C24 C26 H26B 109.5
H26A C26 H26B 109.5
C24 C26 H26C 109.5
H26A C26 H26C 109.5
H26B C26 H26C 109.5
C24 C27 H27A 109.5
C24 C27 H27B 109.5
H27A C27 H27B 109.5
C24 C27 H27C 109.5
H27A C27 H27C 109.5
H27B C27 H27C 109.5

loop_
_geom_bond_atom_site_label_1
_geom_bond_atom_site_label_2
_geom_bond_distance
Ir1 C1 1.862(14)
Ir1 P1 2.291(4)
Ir1 P2 2.305(4)
Ir1 Cl1 2.403(4)
P1 O1 1.649(10)
P1 C10 1.861(16)
P1 C14 1.883(14)
C1 C6 1.510(18)
C1 C2 1.534(19)
O1 C2 1.477(16)
P2 O2 1.660(9)
P2 C20 1.857(16)
P2 C24 1.873(14)
O2 C6 1.447(16)
C2 C3 1.52(2)
C2 H2 0.9800
C3 C4 1.53(2)
C3 H3A 0.9700
C3 H3B 0.9700
C4 C5 1.53(2)
C4 H4A 0.9700
C4 H4B 0.9700
C5 C6 1.52(2)
C5 H5A 0.9700
C5 H5B 0.9700
C6 H6 0.9800
C10 C13 1.51(3)
C10 C11 1.55(2)
C10 C12 1.56(2)
C11 H11A 0.9600
C11 H11B 0.9600
C11 H11C 0.9600
C12 H12A 0.9600
C12 H12B 0.9600
C12 H12C 0.9600
C13 H13A 0.9600
C13 H13B 0.9600
C13 H13C 0.9600
C14 C16 1.53(2)
C14 C15 1.55(2)
C14 C17 1.56(2)
C15 H15A 0.9600
C15 H15B 0.9600
C15 H15C 0.9600
C16 H16A 0.9600
C16 H16B 0.9600
C16 H16C 0.9600
C17 H17A 0.9600
C17 H17B 0.9600
C17 H17C 0.9600
C20 C23 1.54(2)
C20 C21 1.54(2)
C20 C22 1.56(2)
C21 H21A 0.9600
C21 H21B 0.9600
C21 H21C 0.9600
C22 H22A 0.9600
C22 H22B 0.9600
C22 H22C 0.9600
C23 H23A 0.9600
C23 H23B 0.9600
C23 H23C 0.9600
C24 C25 1.53(2)
C24 C26 1.55(2)
C24 C27 1.57(2)
C25 H25A 0.9600
C25 H25B 0.9600
C25 H25C 0.9600
C26 H26A 0.9600
C26 H26B 0.9600
C26 H26C 0.9600
C27 H27A 0.9600
C27 H27B 0.9600
C27 H27C 0.9600
